data_7208706
loop_
_publ_author_name
'Cheng, P.-C.'
'Tseng, F.-S.'
'Yeh, C.-T.'
'Chang, T.-G.'
'Kao, C.-C.'
'Lin, C.-H.'
'Liu, W.-R.'
'Chen, J.-S.'
'Zima, V.'

_publ_section_title
;
 Synthesis, structures, and properties of alkali and alkaline earth
 coordination polymers based on V-shaped ligand
;
_journal_issue 20
_journal_name_full CrystEngComm
_journal_page_first 6812
_journal_paper_doi 10.1039/c2ce25589h
_journal_volume 14
_journal_year 2012
_chemical_formula_moiety 'C14 H10 O6 Sr'
_chemical_formula_sum 'C14 H10 O6 Sr'
_chemical_formula_weight 361.84
_chemical_name_systematic
;
?
;
_space_group_IT_number 33
_symmetry_cell_setting orthorhombic
_symmetry_space_group_name_Hall 'P 2c -2n'
_symmetry_space_group_name_H-M 'P n a 21'
_atom_sites_solution_hydrogens geom
_atom_sites_solution_primary direct
_atom_sites_solution_secondary difmap
_audit_creation_method SHELXL-97
_cell_angle_alpha 90.00
_cell_angle_beta 90.00
_cell_angle_gamma 90.00
_cell_formula_units_Z 4
_cell_length_a 29.3128(11)
_cell_length_b 6.3013(2)
_cell_length_c 7.0793(3)
_cell_measurement_reflns_used 7697
_cell_measurement_temperature 295(2)
_cell_measurement_theta_max 28.2523
_cell_measurement_theta_min 2.7795
_cell_volume 1307.61(8)
_computing_cell_refinement 'SAINT V7.66A (Bruker AXS, 2009)'
_computing_data_collection 'APEX2 (Bruker AXS, 2010)'
_computing_data_reduction 'SAINT V7.66A (Bruker AXS, 2009)'
_computing_molecular_graphics 'SHELXTL (Sheldrick, 2008)'
_computing_publication_material SHELXTL
_computing_structure_refinement 'SHELXL-97 (Sheldrick, 2008)'
_computing_structure_solution 'SHELXS-97 (Sheldrick, 2008)'
_diffrn_ambient_temperature 295(2)
_diffrn_detector_area_resol_mean 8.3333
_diffrn_measured_fraction_theta_full 0.997
_diffrn_measured_fraction_theta_max 0.997
_diffrn_measurement_device_type 'Bruker APEX-II CCD'
_diffrn_measurement_method '\f and \w scans'
_diffrn_radiation_monochromator graphite
_diffrn_radiation_source 'fine-focus sealed tube'
_diffrn_radiation_type MoK\a
_diffrn_radiation_wavelength 0.71073
_diffrn_reflns_av_R_equivalents 0.0841
_diffrn_reflns_av_sigmaI/netI 0.0606
_diffrn_reflns_limit_h_max 39
_diffrn_reflns_limit_h_min -39
_diffrn_reflns_limit_k_max 8
_diffrn_reflns_limit_k_min -8
_diffrn_reflns_limit_l_max 9
_diffrn_reflns_limit_l_min -8
_diffrn_reflns_number 14533
_diffrn_reflns_theta_full 28.38
_diffrn_reflns_theta_max 28.38
_diffrn_reflns_theta_min 1.39
_exptl_absorpt_coefficient_mu 4.149
_exptl_absorpt_correction_T_max 0.5750
_exptl_absorpt_correction_T_min 0.2568
_exptl_absorpt_correction_type multi-scan
_exptl_absorpt_process_details 'SADABS V2008/1 (Bruker AXS)'
_exptl_crystal_colour colourless
_exptl_crystal_density_diffrn 1.838
_exptl_crystal_density_meas ?
_exptl_crystal_density_method 'not measured'
_exptl_crystal_description lamellar
_exptl_crystal_F_000 720
_exptl_crystal_size_max 0.45
_exptl_crystal_size_mid 0.20
_exptl_crystal_size_min 0.15
_refine_diff_density_max 0.485
_refine_diff_density_min -0.566
_refine_diff_density_rms 0.093
_refine_ls_abs_structure_details 'Flack H D (1983), Acta Cryst. A39, 876-881'
_refine_ls_abs_structure_Flack -0.003(9)
_refine_ls_extinction_method none
_refine_ls_goodness_of_fit_ref 1.059
_refine_ls_hydrogen_treatment constr
_refine_ls_matrix_type full
_refine_ls_number_parameters 190
_refine_ls_number_reflns 3229
_refine_ls_number_restraints 1
_refine_ls_restrained_S_all 1.059
_refine_ls_R_factor_all 0.0439
_refine_ls_R_factor_gt 0.0342
_refine_ls_shift/su_max 0.002
_refine_ls_shift/su_mean 0.000
_refine_ls_structure_factor_coef Fsqd
_refine_ls_weighting_details 'calc w=1/[\s^2^(Fo^2^)+(0.0258P)^2^+0.0000P] where P=(Fo^2^+2Fc^2^)/3'
_refine_ls_weighting_scheme calc
_refine_ls_wR_factor_gt 0.0705
_refine_ls_wR_factor_ref 0.0723
_reflns_number_gt 2658
_reflns_number_total 3229
_reflns_threshold_expression >2sigma(I)
_cod_data_source_file c2ce25589h.txt
_cod_data_source_block 8
_cod_depositor_comments
;
The following automatic conversions were performed:

'_exptl_crystal_density_meas' value 'not measured' was changed to '?'
- the value is perceived as not measured.

Automatic conversion script
Id: cif_fix_values 3008 2015-01-20 13:52:24Z robertas 
;
_cod_database_code 7208706

loop_
_symmetry_equiv_pos_as_xyz
'x, y, z'
'-x, -y, z+1/2'
'x+1/2, -y+1/2, z'
'-x+1/2, y+1/2, z+1/2'

loop_
_atom_site_label
_atom_site_type_symbol
_atom_site_fract_x
_atom_site_fract_y
_atom_site_fract_z
_atom_site_U_iso_or_equiv
_atom_site_adp_type
_atom_site_occupancy
_atom_site_symmetry_multiplicity
_atom_site_calc_flag
_atom_site_refinement_flags
Sr1 Sr 0.473500(9) 0.61000(4) 0.04688(9) 0.01637(8) Uani 1 1 d .
O1 O 0.54880(12) 0.4641(5) 0.2066(4) 0.0220(7) Uani 1 1 d .
O2 O 0.54537(13) 0.4097(5) -0.1021(5) 0.0234(8) Uani 1 1 d .
O3 O 0.74245(7) 0.0373(3) 0.0454(6) 0.0275(5) Uani 1 1 d .
O4 O 0.45144(8) 0.2302(3) 0.0883(4) 0.0257(8) Uani 1 1 d .
O5 O 0.42480(9) -0.0744(4) -0.0230(4) 0.0291(7) Uani 1 1 d .
C1 C 0.56622(10) 0.4002(4) 0.0540(10) 0.0178(7) Uani 1 1 d .
C2 C 0.61389(10) 0.3113(4) 0.0526(9) 0.0181(6) Uani 1 1 d .
C3 C 0.64915(12) 0.4137(6) 0.1455(6) 0.0227(8) Uani 1 1 d .
H3A H 0.6434 0.5385 0.2114 0.027 Uiso 1 1 calc R
C4 C 0.69316(12) 0.3314(6) 0.1410(6) 0.0231(8) Uani 1 1 d .
H4A H 0.7169 0.4009 0.2023 0.028 Uiso 1 1 calc R
C5 C 0.70099(10) 0.1444(4) 0.0440(10) 0.0199(6) Uani 1 1 d .
C6 C 0.66610(13) 0.0387(6) -0.0464(6) 0.0241(9) Uani 1 1 d .
H6A H 0.6717 -0.0889 -0.1081 0.029 Uiso 1 1 calc R
C7 C 0.62230(12) 0.1249(6) -0.0446(6) 0.0238(9) Uani 1 1 d .
H7A H 0.5987 0.0570 -0.1086 0.029 Uiso 1 1 calc R
C8 C 0.41934(10) 0.1110(5) 0.0369(10) 0.0190(7) Uani 1 1 d .
C9 C 0.37182(10) 0.1971(4) 0.0448(9) 0.0173(6) Uani 1 1 d .
C10 C 0.33611(13) 0.0857(6) -0.0376(6) 0.0256(9) Uani 1 1 d .
H10A H 0.3417 -0.0447 -0.0946 0.031 Uiso 1 1 calc R
C11 C 0.29200(13) 0.1678(6) -0.0358(6) 0.0256(9) Uani 1 1 d .
H11A H 0.2683 0.0935 -0.0925 0.031 Uiso 1 1 calc R
C12 C 0.28390(10) 0.3575(4) 0.0499(11) 0.0212(6) Uani 1 1 d .
C13 C 0.31909(12) 0.4702(6) 0.1370(6) 0.0211(8) Uani 1 1 d .
H13A H 0.3132 0.5988 0.1966 0.025 Uiso 1 1 calc R
C14 C 0.36257(12) 0.3888(5) 0.1335(6) 0.0209(8) Uani 1 1 d .
H14A H 0.3861 0.4632 0.1913 0.025 Uiso 1 1 calc R
O1W O 0.52082(9) 0.9371(4) 0.1234(5) 0.0348(8) Uani 1 1 d .
H1WA H 0.5300 0.9432 0.2372 0.052 Uiso 1 1 d R
H1WB H 0.5038 1.0397 0.0904 0.052 Uiso 1 1 d R

loop_
_atom_site_aniso_label
_atom_site_aniso_U_11
_atom_site_aniso_U_22
_atom_site_aniso_U_33
_atom_site_aniso_U_23
_atom_site_aniso_U_13
_atom_site_aniso_U_12
Sr1 0.01677(13) 0.01763(12) 0.01472(14) -0.0001(3) 0.0000(3) 0.00318(12)
O1 0.0199(17) 0.0303(16) 0.0158(17) 0.0015(14) 0.0052(14) 0.0081(14)
O2 0.0189(16) 0.0344(19) 0.0168(17) 0.0028(12) -0.0004(13) 0.0052(13)
O3 0.0105(10) 0.0279(10) 0.0441(16) 0.002(3) -0.004(2) -0.0010(8)
O4 0.0152(11) 0.0192(11) 0.043(3) 0.0012(13) 0.0007(13) 0.0008(10)
O5 0.0236(14) 0.0241(14) 0.040(2) -0.0073(11) -0.0085(12) 0.0061(11)
C1 0.0175(14) 0.0173(12) 0.0187(18) 0.002(2) -0.010(3) -0.0022(12)
C2 0.0140(14) 0.0241(13) 0.0162(16) -0.004(3) 0.004(3) 0.0015(11)
C3 0.0192(18) 0.0258(19) 0.023(2) -0.0069(16) 0.0011(17) 0.0014(15)
C4 0.0164(18) 0.0301(19) 0.023(2) -0.0032(17) -0.0033(17) -0.0050(15)
C5 0.0121(13) 0.0266(15) 0.0211(16) 0.005(3) 0.005(3) 0.0005(11)
C6 0.022(2) 0.0254(18) 0.024(2) -0.0080(17) 0.0008(18) 0.0017(16)
C7 0.0152(18) 0.033(2) 0.024(2) -0.0064(17) -0.0029(16) 0.0005(16)
C8 0.0163(14) 0.0218(13) 0.0190(18) 0.003(2) -0.003(3) 0.0034(12)
C9 0.0149(14) 0.0183(12) 0.0187(16) 0.000(3) -0.004(3) -0.0002(11)
C10 0.025(2) 0.025(2) 0.027(2) -0.0072(16) -0.0014(17) 0.0012(16)
C11 0.0162(18) 0.032(2) 0.028(2) -0.0070(17) -0.0067(17) -0.0054(16)
C12 0.0141(14) 0.0272(15) 0.0223(17) 0.002(3) 0.000(3) 0.0004(11)
C13 0.0163(18) 0.0222(17) 0.025(2) -0.0056(16) 0.0023(17) 0.0015(15)
C14 0.0171(17) 0.0251(17) 0.0203(19) -0.0018(16) -0.0005(16) -0.0035(15)
O1W 0.0250(15) 0.0272(14) 0.052(2) -0.0014(13) -0.0125(14) 0.0045(11)

loop_
_atom_type_symbol
_atom_type_description
_atom_type_scat_dispersion_real
_atom_type_scat_dispersion_imag
_atom_type_scat_source
C C 0.0033 0.0016 'International Tables Vol C Tables 4.2.6.8 and 6.1.1.4'
H H 0.0000 0.0000 'International Tables Vol C Tables 4.2.6.8 and 6.1.1.4'
O O 0.0106 0.0060 'International Tables Vol C Tables 4.2.6.8 and 6.1.1.4'
Sr Sr -1.5307 3.2498 'International Tables Vol C Tables 4.2.6.8 and 6.1.1.4'

loop_
_geom_angle_atom_site_label_1
_geom_angle_atom_site_label_2
_geom_angle_atom_site_label_3
_geom_angle
_geom_angle_site_symmetry_1
_geom_angle_site_symmetry_3
O4 Sr1 O5 129.69(8) . 1_565
O4 Sr1 O1W 153.30(9) . .
O5 Sr1 O1W 73.06(8) 1_565 .
O4 Sr1 O1 82.44(10) . 2_664
O5 Sr1 O1 79.12(10) 1_565 2_664
O1W Sr1 O1 119.44(11) . 2_664
O4 Sr1 O2 77.44(10) . 2_665
O5 Sr1 O2 96.20(11) 1_565 2_665
O1W Sr1 O2 87.14(11) . 2_665
O1 Sr1 O2 149.33(8) 2_664 2_665
O4 Sr1 O1 80.37(9) . .
O5 Sr1 O1 146.98(9) 1_565 .
O1W Sr1 O1 74.66(9) . .
O1 Sr1 O1 123.81(9) 2_664 .
O2 Sr1 O1 75.37(10) 2_665 .
O4 Sr1 O2 78.34(9) . .
O5 Sr1 O2 138.44(10) 1_565 .
O1W Sr1 O2 92.11(10) . .
O1 Sr1 O2 75.03(10) 2_664 .
O2 Sr1 O2 122.19(9) 2_665 .
O1 Sr1 O2 49.21(8) . .
O4 Sr1 C1 79.14(8) . .
O5 Sr1 C1 149.93(10) 1_565 .
O1W Sr1 C1 81.97(8) . .
O1 Sr1 C1 99.61(15) 2_664 .
O2 Sr1 C1 99.06(16) 2_665 .
O1 Sr1 C1 24.56(14) . .
O2 Sr1 C1 24.68(14) . .
O4 Sr1 Sr1 70.92(6) . 2_665
O5 Sr1 Sr1 130.98(7) 1_565 2_665
O1W Sr1 Sr1 83.31(7) . 2_665
O1 Sr1 Sr1 148.54(7) 2_664 2_665
O2 Sr1 Sr1 39.22(8) 2_665 2_665
O1 Sr1 Sr1 36.73(7) . 2_665
O2 Sr1 Sr1 83.26(7) . 2_665
C1 Sr1 Sr1 59.86(14) . 2_665
O4 Sr1 Sr1 82.85(6) . 2_664
O5 Sr1 Sr1 108.32(7) 1_565 2_664
O1W Sr1 Sr1 104.53(8) . 2_664
O1 Sr1 Sr1 38.52(8) 2_664 2_664
O2 Sr1 Sr1 154.95(8) 2_665 2_664
O1 Sr1 Sr1 86.29(7) . 2_664
O2 Sr1 Sr1 37.08(8) . 2_664
C1 Sr1 Sr1 61.75(14) . 2_664
Sr1 Sr1 Sr1 119.070(12) 2_665 2_664
O4 Sr1 H1WB 166.7 . .
O5 Sr1 H1WB 56.4 1_565 .
O1W Sr1 H1WB 16.7 . .
O1 Sr1 H1WB 110.8 2_664 .
O2 Sr1 H1WB 90.5 2_665 .
O1 Sr1 H1WB 91.4 . .
O2 Sr1 H1WB 104.1 . .
C1 Sr1 H1WB 97.6 . .
Sr1 Sr1 H1WB 96.3 2_665 .
Sr1 Sr1 H1WB 107.1 2_664 .
C1 O1 Sr1 149.1(3) . 2_665
C1 O1 Sr1 94.8(3) . .
Sr1 O1 Sr1 104.74(12) 2_665 .
C1 O2 Sr1 162.7(3) . 2_664
C1 O2 Sr1 93.4(3) . .
Sr1 O2 Sr1 103.69(13) 2_664 .
C12 O3 C5 122.3(2) 3 .
C8 O4 Sr1 137.1(2) . .
C8 O5 Sr1 138.5(3) . 1_545
O2 C1 O1 122.5(3) . .
O2 C1 C2 117.4(6) . .
O1 C1 C2 120.0(5) . .
O2 C1 Sr1 62.0(2) . .
O1 C1 Sr1 60.7(2) . .
C2 C1 Sr1 175.7(2) . .
C7 C2 C3 119.9(3) . .
C7 C2 C1 119.0(4) . .
C3 C2 C1 121.1(4) . .
C2 C3 C4 120.5(3) . .
C2 C3 H3A 119.7 . .
C4 C3 H3A 119.7 . .
C5 C4 C3 118.9(3) . .
C5 C4 H4A 120.6 . .
C3 C4 H4A 120.6 . .
C6 C5 C4 121.3(3) . .
C6 C5 O3 114.7(4) . .
C4 C5 O3 123.7(4) . .
C5 C6 C7 119.4(4) . .
C5 C6 H6A 120.3 . .
C7 C6 H6A 120.3 . .
C2 C7 C6 119.9(4) . .
C2 C7 H7A 120.0 . .
C6 C7 H7A 120.0 . .
O5 C8 O4 124.0(3) . .
O5 C8 C9 118.0(3) . .
O4 C8 C9 118.0(3) . .
C10 C9 C14 118.8(3) . .
C10 C9 C8 120.2(4) . .
C14 C9 C8 121.0(3) . .
C9 C10 C11 120.6(3) . .
C9 C10 H10A 119.7 . .
C11 C10 H10A 119.7 . .
C12 C11 C10 119.5(3) . .
C12 C11 H11A 120.3 . .
C10 C11 H11A 120.3 . .
C11 C12 O3 124.3(4) . 3_455
C11 C12 C13 121.0(3) . .
O3 C12 C13 114.5(3) 3_455 .
C14 C13 C12 119.2(3) . .
C14 C13 H13A 120.4 . .
C12 C13 H13A 120.4 . .
C13 C14 C9 120.9(3) . .
C13 C14 H14A 119.5 . .
C9 C14 H14A 119.5 . .
Sr1 O1W H1WA 114.3 . .
Sr1 O1W H1WB 103.7 . .
H1WA O1W H1WB 114.3 . .

loop_
_geom_bond_atom_site_label_1
_geom_bond_atom_site_label_2
_geom_bond_distance
_geom_bond_site_symmetry_2
Sr1 O4 2.496(2) .
Sr1 O5 2.497(3) 1_565
Sr1 O1W 2.543(3) .
Sr1 O1 2.540(3) 2_664
Sr1 O2 2.549(3) 2_665
Sr1 O1 2.645(3) .
Sr1 O2 2.673(4) .
Sr1 C1 3.023(3) .
Sr1 H1WB 2.8657 .
O1 C1 1.261(7) .
O1 Sr1 2.540(3) 2_665
O2 C1 1.265(7) .
O2 Sr1 2.549(3) 2_664
O3 C12 1.384(3) 3
O3 C5 1.390(3) .
O4 C8 1.258(4) .
O5 C8 1.253(4) .
O5 Sr1 2.498(3) 1_545
C1 C2 1.505(4) .
C2 C7 1.384(5) .
C2 C3 1.384(5) .
C3 C4 1.391(5) .
C3 H3A 0.9300 .
C4 C5 1.383(6) .
C4 H4A 0.9300 .
C5 C6 1.378(6) .
C6 C7 1.394(5) .
C6 H6A 0.9300 .
C7 H7A 0.9300 .
C8 C9 1.496(4) .
C9 C10 1.389(5) .
C9 C14 1.388(5) .
C10 C11 1.393(5) .
C10 H10A 0.9300 .
C11 C12 1.361(6) .
C11 H11A 0.9300 .
C12 O3 1.385(3) 3_455
C12 C13 1.396(6) .
C13 C14 1.374(5) .
C13 H13A 0.9300 .
C14 H14A 0.9300 .
O1W H1WA 0.8500 .
O1W H1WB 0.8499 .

loop_
_geom_hbond_atom_site_label_D
_geom_hbond_atom_site_label_H
_geom_hbond_atom_site_label_A
_geom_hbond_distance_DH
_geom_hbond_distance_HA
_geom_hbond_distance_DA
_geom_hbond_angle_DHA
_geom_hbond_site_symmetry_A
O1W H1WA O5 0.85 2.31 3.091(4) 153.6 2_665
O1W H1WB O4 0.85 1.95 2.759(3) 159.1 1_565
